data_7030759
loop_
_publ_author_name
'Sharmila, Dudekula'
'Ramalakshmi, Rongala'
'Chakrahari, Kiran Kumarvarma'
'Varghese, Babu'
'Ghosh, Sundargopal'

_publ_section_title
;
 Synthesis, characterization and crystal structure analysis of
 cobaltaborane and cobaltaheteroborane clusters.
;
_journal_issue 26
_journal_name_full 'Dalton transactions (Cambridge, England : 2003)'
_journal_page_first 9976
_journal_page_last 9985
_journal_paper_doi 10.1039/c4dt00964a
_journal_volume 43
_journal_year 2014
_chemical_formula_sum 'C20 H30 B4 Br4 Co2'
_chemical_formula_weight 751.18
_chemical_name_systematic
; 
 ? 
;
_space_group_IT_number 43
_symmetry_cell_setting orthorhombic
_symmetry_space_group_name_Hall 'F 2 -2d'
_symmetry_space_group_name_H-M 'F d d 2'
_atom_sites_solution_hydrogens geom
_atom_sites_solution_primary direct
_atom_sites_solution_secondary difmap
_audit_creation_method SHELXL-97
_cell_angle_alpha 90.00
_cell_angle_beta 90.00
_cell_angle_gamma 90.00
_cell_formula_units_Z 8
_cell_length_a 9.6049(2)
_cell_length_b 35.0685(9)
_cell_length_c 16.3289(3)
_cell_measurement_reflns_used 5484
_cell_measurement_temperature 150(2)
_cell_measurement_theta_max 72.0
_cell_measurement_theta_min 3.2
_cell_volume 5500.1(2)
_computing_cell_refinement 'CrysAlis RED, Oxford Diffraction Ltd.,'
_computing_data_collection 'CrysAlis CCD, Oxford Diffraction Ltd.,'
_computing_data_reduction 'CrysAlis RED, Oxford Diffraction Ltd.,'
_computing_molecular_graphics Ortep3
_computing_publication_material Shelx97
_computing_structure_refinement 'SHELXL-97 (Sheldrick, 1997)'
_computing_structure_solution 'SHELXS-97 (Sheldrick, 1997)'
_diffrn_ambient_temperature 150(2)
_diffrn_detector_area_resol_mean 15.9948
_diffrn_measured_fraction_theta_full 0.999
_diffrn_measured_fraction_theta_max 0.999
_diffrn_measurement_device_type 'OXFORD DIFFRACTION SUPER NOVA'
_diffrn_measurement_method \w/q-scan
_diffrn_radiation_monochromator graphite
_diffrn_radiation_source 'Micro-Focus (Cu) X-ray Source'
_diffrn_radiation_type CuK\a
_diffrn_radiation_wavelength 1.54184
_diffrn_reflns_av_R_equivalents 0.0362
_diffrn_reflns_av_sigmaI/netI 0.0248
_diffrn_reflns_limit_h_max 11
_diffrn_reflns_limit_h_min -9
_diffrn_reflns_limit_k_max 43
_diffrn_reflns_limit_k_min -42
_diffrn_reflns_limit_l_max 20
_diffrn_reflns_limit_l_min -16
_diffrn_reflns_number 10217
_diffrn_reflns_theta_full 72.09
_diffrn_reflns_theta_max 72.09
_diffrn_reflns_theta_min 5.04
_diffrn_standards_decay_% 0
_exptl_absorpt_coefficient_mu 16.288
_exptl_absorpt_correction_T_max 0.1312
_exptl_absorpt_correction_T_min 0.0750
_exptl_absorpt_correction_type multi-scan
_exptl_absorpt_process_details
;
CrysAlis RED, Oxford Diffraction Ltd.,
Version 1.171.31.7 (release 18-10-2006 CrysAlis171 .NET)
(compiled Oct 18 2006,16:28:17)
Empirical absorption correction using spherical harmonics,
 implemented in SCALE3 ABSPACK scaling algorithm.
;
_exptl_crystal_colour orange
_exptl_crystal_density_diffrn 1.814
_exptl_crystal_density_method 'not measured'
_exptl_crystal_description block
_exptl_crystal_F_000 2912
_exptl_crystal_size_max 0.33
_exptl_crystal_size_mid 0.26
_exptl_crystal_size_min 0.21
_refine_diff_density_max 0.910
_refine_diff_density_min -0.473
_refine_diff_density_rms 0.110
_refine_ls_abs_structure_details 'Flack H D (1983), Acta Cryst. A39, 876-881'
_refine_ls_abs_structure_Flack -0.030(6)
_refine_ls_extinction_method none
_refine_ls_goodness_of_fit_ref 1.076
_refine_ls_hydrogen_treatment constr
_refine_ls_matrix_type full
_refine_ls_number_parameters 141
_refine_ls_number_reflns 2522
_refine_ls_number_restraints 31
_refine_ls_restrained_S_all 1.134
_refine_ls_R_factor_all 0.0499
_refine_ls_R_factor_gt 0.0481
_refine_ls_shift/su_max 0.000
_refine_ls_shift/su_mean 0.000
_refine_ls_structure_factor_coef Fsqd
_refine_ls_weighting_details 'calc w=1/[\s^2^(Fo^2^)+(0.0994P)^2^+11.4412P] where P=(Fo^2^+2Fc^2^)/3'
_refine_ls_weighting_scheme calc
_refine_ls_wR_factor_gt 0.1381
_refine_ls_wR_factor_ref 0.1415
_reflns_number_gt 2412
_reflns_number_total 2522
_reflns_threshold_expression >2sigma(I)
_cod_data_source_file c4dt00964a2.cif
_cod_data_source_block shelxl
_cod_depositor_comments
;
Adding full bibliography for 7030756--7030759.cif.

2018-07-10
Z value and formula fixed to values more according to usual
chemical conventions.                 miguel
;
_cod_original_formula_sum 'C40 H60 B8 Br8 Co4'
_cod_original_formula_weight 1502.36
_cod_original_formula_units_Z 4
_cod_original_sg_symbol_H-M Fdd2
_cod_database_code 7030759

loop_
_symmetry_equiv_pos_as_xyz
'x, y, z'
'-x, -y, z'
'x+1/4, -y+1/4, z+1/4'
'-x+1/4, y+1/4, z+1/4'
'x, y+1/2, z+1/2'
'-x, -y+1/2, z+1/2'
'x+1/4, -y+3/4, z+3/4'
'-x+1/4, y+3/4, z+3/4'
'x+1/2, y, z+1/2'
'-x+1/2, -y, z+1/2'
'x+3/4, -y+1/4, z+3/4'
'-x+3/4, y+1/4, z+3/4'
'x+1/2, y+1/2, z'
'-x+1/2, -y+1/2, z'
'x+3/4, -y+3/4, z+1/4'
'-x+3/4, y+3/4, z+1/4'

loop_
_atom_site_label
_atom_site_type_symbol
_atom_site_fract_x
_atom_site_fract_y
_atom_site_fract_z
_atom_site_U_iso_or_equiv
_atom_site_adp_type
_atom_site_occupancy
_atom_site_symmetry_multiplicity
_atom_site_calc_flag
_atom_site_refinement_flags
Co1 Co 0.05848(9) 0.03329(3) 0.83406(6) 0.0414(2) Uani 1 1 d .
Br1 Br 0.08928(12) 0.04962(3) 0.61496(5) 0.0792(3) Uani 1 1 d .
Br2 Br -0.29647(11) 0.03969(4) 0.74426(8) 0.0930(4) Uani 1 1 d .
B1 B 0.0373(8) 0.0214(2) 0.7139(4) 0.0493(15) Uani 1 1 d .
B2 B -0.1166(7) 0.01547(19) 0.7647(5) 0.0472(14) Uani 1 1 d .
C1 C 0.2169(8) 0.0724(2) 0.8375(6) 0.072(2) Uani 1 1 d .
C2 C 0.0843(9) 0.09139(18) 0.8335(6) 0.067(2) Uani 1 1 d .
C3 C 0.0100(12) 0.0808(3) 0.9023(8) 0.090(3) Uani 1 1 d .
C4 C 0.089(2) 0.0571(4) 0.9510(7) 0.117(6) Uani 1 1 d .
C5 C 0.2086(18) 0.0510(2) 0.9145(10) 0.119(7) Uani 1 1 d .
C6 C 0.3328(13) 0.0794(5) 0.7757(10) 0.123(5) Uani 1 1 d U
H6A H 0.3907 0.1008 0.7943 0.184 Uiso 1 1 calc R
H6B H 0.2920 0.0856 0.7223 0.184 Uiso 1 1 calc R
H6C H 0.3903 0.0565 0.7707 0.184 Uiso 1 1 calc R
C7 C 0.0425(14) 0.1203(3) 0.7727(9) 0.109(4) Uani 1 1 d U
H7A H -0.0533 0.1153 0.7549 0.163 Uiso 1 1 calc R
H7B H 0.1050 0.1190 0.7254 0.163 Uiso 1 1 calc R
H7C H 0.0478 0.1457 0.7975 0.163 Uiso 1 1 calc R
C8 C -0.1350(18) 0.0963(5) 0.9221(13) 0.144(5) Uani 1 1 d U
H8A H -0.1494 0.0959 0.9815 0.216 Uiso 1 1 calc R
H8B H -0.2055 0.0803 0.8955 0.216 Uiso 1 1 calc R
H8C H -0.1430 0.1225 0.9021 0.216 Uiso 1 1 calc R
C9 C 0.076(2) 0.0410(6) 1.0389(13) 0.158(7) Uani 1 1 d U
H9A H 0.1359 0.0187 1.0447 0.237 Uiso 1 1 calc R
H9B H -0.0213 0.0337 1.0491 0.237 Uiso 1 1 calc R
H9C H 0.1037 0.0606 1.0785 0.237 Uiso 1 1 calc R
C10 C 0.3266(19) 0.0272(5) 0.9456(14) 0.156(6) Uani 1 1 d U
H10A H 0.3826 0.0422 0.9840 0.233 Uiso 1 1 calc R
H10B H 0.3849 0.0192 0.8994 0.233 Uiso 1 1 calc R
H10C H 0.2896 0.0047 0.9736 0.233 Uiso 1 1 calc R

loop_
_atom_site_aniso_label
_atom_site_aniso_U_11
_atom_site_aniso_U_22
_atom_site_aniso_U_33
_atom_site_aniso_U_23
_atom_site_aniso_U_13
_atom_site_aniso_U_12
Co1 0.0484(5) 0.0372(4) 0.0387(5) 0.0014(3) -0.0046(4) 0.0005(3)
Br1 0.1074(7) 0.0840(6) 0.0461(4) 0.0151(4) 0.0051(4) -0.0179(5)
Br2 0.0607(5) 0.1043(7) 0.1139(10) 0.0119(6) -0.0176(5) 0.0276(5)
B1 0.060(4) 0.050(4) 0.038(3) 0.011(3) -0.002(3) 0.000(3)
B2 0.047(3) 0.047(3) 0.047(4) -0.003(3) -0.004(3) 0.006(3)
C1 0.059(4) 0.059(4) 0.097(6) -0.022(4) 0.006(4) -0.014(3)
C2 0.084(5) 0.035(3) 0.082(5) -0.001(3) -0.026(4) 0.003(3)
C3 0.089(6) 0.074(5) 0.106(8) -0.049(6) 0.030(6) -0.030(5)
C4 0.209(17) 0.095(8) 0.046(5) -0.014(5) 0.001(7) -0.075(10)
C5 0.181(14) 0.041(4) 0.137(12) 0.000(5) -0.114(12) -0.006(6)
C6 0.092(6) 0.132(8) 0.143(9) -0.019(7) 0.022(6) -0.044(6)
C7 0.142(8) 0.067(5) 0.117(8) 0.021(5) -0.033(6) 0.008(5)
C8 0.141(9) 0.128(8) 0.164(10) -0.066(8) 0.038(8) -0.006(7)
C9 0.204(11) 0.135(9) 0.135(10) -0.003(8) -0.003(9) -0.060(8)
C10 0.157(9) 0.137(9) 0.173(10) 0.000(8) -0.095(8) 0.014(7)

loop_
_atom_type_symbol
_atom_type_description
_atom_type_scat_dispersion_real
_atom_type_scat_dispersion_imag
_atom_type_scat_source
C C 0.0181 0.0091 'International Tables Vol C Tables 4.2.6.8 and 6.1.1.4'
H H 0.0000 0.0000 'International Tables Vol C Tables 4.2.6.8 and 6.1.1.4'
B B 0.0090 0.0039 'International Tables Vol C Tables 4.2.6.8 and 6.1.1.4'
Br Br -0.6763 1.2805 'International Tables Vol C Tables 4.2.6.8 and 6.1.1.4'
Co Co -2.3653 3.6143 'International Tables Vol C Tables 4.2.6.8 and 6.1.1.4'

loop_
_geom_angle_atom_site_label_1
_geom_angle_atom_site_label_2
_geom_angle_atom_site_label_3
_geom_angle
_geom_angle_site_symmetry_1
_geom_angle_site_symmetry_3
B1 Co1 C5 139.3(7) . .
B1 Co1 C1 103.9(4) . .
C5 Co1 C1 41.9(5) . .
B1 Co1 C2 102.4(3) . .
C5 Co1 C2 67.4(3) . .
C1 Co1 C2 41.1(3) . .
B1 Co1 C3 132.2(5) . .
C5 Co1 C3 64.3(6) . .
C1 Co1 C3 67.1(4) . .
C2 Co1 C3 39.3(4) . .
B1 Co1 C4 168.3(4) . .
C5 Co1 C4 36.8(6) . .
C1 Co1 C4 66.8(5) . .
C2 Co1 C4 66.0(5) . .
C3 Co1 C4 38.6(6) . .
B1 Co1 B2 48.6(3) . .
C5 Co1 B2 172.0(7) . .
C1 Co1 B2 143.2(4) . .
C2 Co1 B2 112.7(3) . .
C3 Co1 B2 110.4(4) . .
C4 Co1 B2 135.4(6) . .
B1 Co1 B2 48.8(3) . 2
C5 Co1 B2 113.7(5) . 2
C1 Co1 B2 111.0(3) . 2
C2 Co1 B2 139.8(4) . 2
C3 Co1 B2 177.8(4) . 2
C4 Co1 B2 140.0(6) . 2
B2 Co1 B2 71.7(3) . 2
B1 Co1 Co1 76.7(2) . 2
C5 Co1 Co1 125.4(3) . 2
C1 Co1 Co1 157.7(2) . 2
C2 Co1 Co1 161.2(2) . 2
C3 Co1 Co1 129.2(3) . 2
C4 Co1 Co1 114.7(3) . 2
B2 Co1 Co1 52.49(19) . 2
B2 Co1 Co1 52.34(19) 2 2
B1 B1 B2 61.2(5) 2 .
B1 B1 B2 60.8(5) 2 2
B2 B1 B2 93.4(5) . 2
B1 B1 Br1 124.5(2) 2 .
B2 B1 Br1 133.0(5) . .
B2 B1 Br1 131.8(5) 2 .
B1 B1 Co1 103.3(2) 2 .
B2 B1 Co1 68.9(4) . .
B2 B1 Co1 68.9(3) 2 .
Br1 B1 Co1 132.2(4) . .
B1 B2 B1 58.1(5) . 2
B1 B2 Br2 129.1(5) . .
B1 B2 Br2 129.7(5) 2 .
B1 B2 Co1 62.5(3) . .
B1 B2 Co1 97.4(4) 2 .
Br2 B2 Co1 131.6(3) . .
B1 B2 Co1 97.4(4) . 2
B1 B2 Co1 62.3(3) 2 2
Br2 B2 Co1 132.3(4) . 2
Co1 B2 Co1 75.2(2) . 2
C2 C1 C5 103.2(10) . .
C2 C1 C6 122.7(11) . .
C5 C1 C6 133.7(12) . .
C2 C1 Co1 69.6(4) . .
C5 C1 Co1 69.0(5) . .
C6 C1 Co1 129.3(7) . .
C3 C2 C1 107.2(9) . .
C3 C2 C7 126.2(11) . .
C1 C2 C7 126.2(10) . .
C3 C2 Co1 70.6(5) . .
C1 C2 Co1 69.3(4) . .
C7 C2 Co1 130.7(7) . .
C4 C3 C2 110.3(11) . .
C4 C3 C8 126.3(15) . .
C2 C3 C8 123.2(14) . .
C4 C3 Co1 72.5(7) . .
C2 C3 Co1 70.2(4) . .
C8 C3 Co1 127.4(8) . .
C5 C4 C3 108.6(10) . .
C5 C4 C9 116(2) . .
C3 C4 C9 135.2(19) . .
C5 C4 Co1 69.2(6) . .
C3 C4 Co1 68.8(6) . .
C9 C4 Co1 133.2(9) . .
C4 C5 C1 110.7(10) . .
C4 C5 C10 127.0(18) . .
C1 C5 C10 122.3(18) . .
C4 C5 Co1 74.0(7) . .
C1 C5 Co1 69.1(5) . .
C10 C5 Co1 125.6(9) . .
C1 C6 H6A 109.5 . .
C1 C6 H6B 109.5 . .
H6A C6 H6B 109.5 . .
C1 C6 H6C 109.5 . .
H6A C6 H6C 109.5 . .
H6B C6 H6C 109.5 . .
C2 C7 H7A 109.5 . .
C2 C7 H7B 109.5 . .
H7A C7 H7B 109.5 . .
C2 C7 H7C 109.5 . .
H7A C7 H7C 109.5 . .
H7B C7 H7C 109.5 . .
C3 C8 H8A 109.5 . .
C3 C8 H8B 109.5 . .
H8A C8 H8B 109.5 . .
C3 C8 H8C 109.5 . .
H8A C8 H8C 109.5 . .
H8B C8 H8C 109.5 . .
C4 C9 H9A 109.5 . .
C4 C9 H9B 109.5 . .
H9A C9 H9B 109.5 . .
C4 C9 H9C 109.5 . .
H9A C9 H9C 109.5 . .
H9B C9 H9C 109.5 . .
C5 C10 H10A 109.5 . .
C5 C10 H10B 109.5 . .
H10A C10 H10B 109.5 . .
C5 C10 H10C 109.5 . .
H10A C10 H10C 109.5 . .
H10B C10 H10C 109.5 . .

loop_
_geom_bond_atom_site_label_1
_geom_bond_atom_site_label_2
_geom_bond_distance
_geom_bond_site_symmetry_2
Co1 B1 2.017(8) .
Co1 C5 2.048(9) .
Co1 C1 2.048(7) .
Co1 C2 2.053(6) .
Co1 C3 2.058(8) .
Co1 C4 2.105(10) .
Co1 B2 2.122(7) .
Co1 B2 2.126(7) 2
Co1 Co1 2.5909(18) 2
Br1 B1 1.960(7) .
Br2 B2 1.954(7) .
B1 B1 1.660(15) 2
B1 B2 1.707(10) .
B1 B2 1.713(9) 2
B2 B1 1.713(9) 2
B2 Co1 2.126(7) 2
C1 C2 1.439(11) .
C1 C5 1.465(18) .
C1 C6 1.524(16) .
C2 C3 1.381(15) .
C2 C7 1.474(13) .
C3 C4 1.38(2) .
C3 C8 1.53(2) .
C4 C5 1.31(2) .
C4 C9 1.55(2) .
C5 C10 1.495(18) .
C6 H6A 0.9800 .
C6 H6B 0.9800 .
C6 H6C 0.9800 .
C7 H7A 0.9800 .
C7 H7B 0.9800 .
C7 H7C 0.9800 .
C8 H8A 0.9800 .
C8 H8B 0.9800 .
C8 H8C 0.9800 .
C9 H9A 0.9800 .
C9 H9B 0.9800 .
C9 H9C 0.9800 .
C10 H10A 0.9800 .
C10 H10B 0.9800 .
C10 H10C 0.9800 .

loop_
_geom_torsion_atom_site_label_1
_geom_torsion_atom_site_label_2
_geom_torsion_atom_site_label_3
_geom_torsion_atom_site_label_4
_geom_torsion
_geom_torsion_site_symmetry_1
_geom_torsion_site_symmetry_4
C5 Co1 B1 B1 129.4(6) . 2
C1 Co1 B1 B1 156.9(6) . 2
C2 Co1 B1 B1 -160.9(6) . 2
C3 Co1 B1 B1 -131.6(6) . 2
C4 Co1 B1 B1 -167(3) . 2
B2 Co1 B1 B1 -51.5(5) . 2
B2 Co1 B1 B1 51.0(5) 2 2
Co1 Co1 B1 B1 -0.1(5) 2 2
C5 Co1 B1 B2 -179.1(5) . .
C1 Co1 B1 B2 -151.7(4) . .
C2 Co1 B1 B2 -109.5(4) . .
C3 Co1 B1 B2 -80.1(5) . .
C4 Co1 B1 B2 -115(3) . .
B2 Co1 B1 B2 102.5(4) 2 .
Co1 Co1 B1 B2 51.3(3) 2 .
C5 Co1 B1 B2 78.4(6) . 2
C1 Co1 B1 B2 105.8(4) . 2
C2 Co1 B1 B2 148.0(4) . 2
C3 Co1 B1 B2 177.4(4) . 2
C4 Co1 B1 B2 142(3) . 2
B2 Co1 B1 B2 -102.5(4) . 2
Co1 Co1 B1 B2 -51.2(3) 2 2
C5 Co1 B1 Br1 -49.6(8) . .
C1 Co1 B1 Br1 -22.1(6) . .
C2 Co1 B1 Br1 20.1(6) . .
C3 Co1 B1 Br1 49.5(7) . .
C4 Co1 B1 Br1 14(3) . .
B2 Co1 B1 Br1 129.5(7) . .
B2 Co1 B1 Br1 -128.0(7) 2 .
Co1 Co1 B1 Br1 -179.1(5) 2 .
B2 B1 B2 B1 -53.8(6) 2 2
Br1 B1 B2 B1 111.7(6) . 2
Co1 B1 B2 B1 -119.7(4) . 2
B1 B1 B2 Br2 -117.6(7) 2 .
B2 B1 B2 Br2 -171.4(5) 2 .
Br1 B1 B2 Br2 -5.8(10) . .
Co1 B1 B2 Br2 122.8(5) . .
B1 B1 B2 Co1 119.7(4) 2 .
B2 B1 B2 Co1 65.9(3) 2 .
Br1 B1 B2 Co1 -128.6(7) . .
B1 B1 B2 Co1 50.7(3) 2 2
B2 B1 B2 Co1 -3.1(5) 2 2
Br1 B1 B2 Co1 162.4(5) . 2
Co1 B1 B2 Co1 -69.0(3) . 2
C5 Co1 B2 B1 176(2) . .
C1 Co1 B2 B1 50.2(6) . .
C2 Co1 B2 B1 86.6(5) . .
C3 Co1 B2 B1 128.9(5) . .
C4 Co1 B2 B1 164.8(7) . .
B2 Co1 B2 B1 -50.6(3) 2 .
Co1 Co1 B2 B1 -106.8(4) 2 .
B1 Co1 B2 B1 48.0(5) . 2
C5 Co1 B2 B1 -136(2) . 2
C1 Co1 B2 B1 98.2(6) . 2
C2 Co1 B2 B1 134.6(5) . 2
C3 Co1 B2 B1 176.9(5) . 2
C4 Co1 B2 B1 -147.2(7) . 2
B2 Co1 B2 B1 -2.6(4) 2 2
Co1 Co1 B2 B1 -58.7(3) 2 2
B1 Co1 B2 Br2 -119.2(6) . .
C5 Co1 B2 Br2 57(2) . .
C1 Co1 B2 Br2 -69.0(7) . .
C2 Co1 B2 Br2 -32.6(7) . .
C3 Co1 B2 Br2 9.7(7) . .
C4 Co1 B2 Br2 45.6(9) . .
B2 Co1 B2 Br2 -169.8(5) 2 .
Co1 Co1 B2 Br2 134.1(6) 2 .
B1 Co1 B2 Co1 106.8(4) . 2
C5 Co1 B2 Co1 -77(2) . 2
C1 Co1 B2 Co1 156.9(4) . 2
C2 Co1 B2 Co1 -166.6(3) . 2
C3 Co1 B2 Co1 -124.4(4) . 2
C4 Co1 B2 Co1 -88.5(6) . 2
B2 Co1 B2 Co1 56.1(3) 2 2
B1 Co1 C1 C2 92.9(6) . .
C5 Co1 C1 C2 -113.8(10) . .
C3 Co1 C1 C2 -37.4(7) . .
C4 Co1 C1 C2 -79.5(8) . .
B2 Co1 C1 C2 56.5(8) . .
B2 Co1 C1 C2 143.7(5) 2 .
Co1 Co1 C1 C2 -178.3(5) 2 .
B1 Co1 C1 C5 -153.3(8) . .
C2 Co1 C1 C5 113.8(10) . .
C3 Co1 C1 C5 76.4(9) . .
C4 Co1 C1 C5 34.3(8) . .
B2 Co1 C1 C5 170.3(8) . .
B2 Co1 C1 C5 -102.5(8) 2 .
Co1 Co1 C1 C5 -64.5(11) 2 .
B1 Co1 C1 C6 -23.3(12) . .
C5 Co1 C1 C6 130.0(15) . .
C2 Co1 C1 C6 -116.2(13) . .
C3 Co1 C1 C6 -153.6(13) . .
C4 Co1 C1 C6 164.3(14) . .
B2 Co1 C1 C6 -59.7(12) . .
B2 Co1 C1 C6 27.5(12) 2 .
Co1 Co1 C1 C6 65.5(15) 2 .
C5 C1 C2 C3 -0.6(8) . .
C6 C1 C2 C3 -174.9(9) . .
Co1 C1 C2 C3 60.7(5) . .
C5 C1 C2 C7 172.7(9) . .
C6 C1 C2 C7 -1.6(14) . .
Co1 C1 C2 C7 -126.0(9) . .
C5 C1 C2 Co1 -61.3(5) . .
C6 C1 C2 Co1 124.3(9) . .
B1 Co1 C2 C3 145.0(7) . .
C5 Co1 C2 C3 -76.5(9) . .
C1 Co1 C2 C3 -117.9(9) . .
C4 Co1 C2 C3 -36.3(8) . .
B2 Co1 C2 C3 94.9(7) . .
B2 Co1 C2 C3 -176.9(7) 2 .
Co1 Co1 C2 C3 60.1(11) 2 .
B1 Co1 C2 C1 -97.1(6) . .
C5 Co1 C2 C1 41.5(8) . .
C3 Co1 C2 C1 117.9(9) . .
C4 Co1 C2 C1 81.6(8) . .
B2 Co1 C2 C1 -147.2(5) . .
B2 Co1 C2 C1 -59.0(7) 2 .
Co1 Co1 C2 C1 178.0(6) 2 .
B1 Co1 C2 C7 23.4(11) . .
C5 Co1 C2 C7 162.0(14) . .
C1 Co1 C2 C7 120.5(14) . .
C3 Co1 C2 C7 -121.5(14) . .
C4 Co1 C2 C7 -157.9(13) . .
B2 Co1 C2 C7 -26.7(12) . .
B2 Co1 C2 C7 61.5(12) 2 .
Co1 Co1 C2 C7 -61.4(16) 2 .
C1 C2 C3 C4 1.8(10) . .
C7 C2 C3 C4 -171.5(9) . .
Co1 C2 C3 C4 61.8(7) . .
C1 C2 C3 C8 177.7(9) . .
C7 C2 C3 C8 4.4(14) . .
Co1 C2 C3 C8 -122.4(10) . .
C1 C2 C3 Co1 -59.9(5) . .
C7 C2 C3 Co1 126.8(9) . .
B1 Co1 C3 C4 -169.2(7) . .
C5 Co1 C3 C4 -34.8(7) . .
C1 Co1 C3 C4 -80.9(8) . .
C2 Co1 C3 C4 -120.0(10) . .
B2 Co1 C3 C4 138.7(8) . .
B2 Co1 C3 C4 -53(12) 2 .
Co1 Co1 C3 C4 81.1(8) 2 .
B1 Co1 C3 C2 -49.2(8) . .
C5 Co1 C3 C2 85.2(8) . .
C1 Co1 C3 C2 39.1(6) . .
C4 Co1 C3 C2 120.0(10) . .
B2 Co1 C3 C2 -101.3(6) . .
B2 Co1 C3 C2 67(12) 2 .
Co1 Co1 C3 C2 -158.9(4) 2 .
B1 Co1 C3 C8 68.0(15) . .
C5 Co1 C3 C8 -157.6(17) . .
C1 Co1 C3 C8 156.3(16) . .
C2 Co1 C3 C8 117.2(18) . .
C4 Co1 C3 C8 -122.8(18) . .
B2 Co1 C3 C8 15.9(15) . .
B2 Co1 C3 C8 -176(90) 2 .
Co1 Co1 C3 C8 -41.7(17) 2 .
C2 C3 C4 C5 -2.4(12) . .
C8 C3 C4 C5 -178.1(10) . .
Co1 C3 C4 C5 57.9(8) . .
C2 C3 C4 C9 169.0(13) . .
C8 C3 C4 C9 -7(2) . .
Co1 C3 C4 C9 -130.7(15) . .
C2 C3 C4 Co1 -60.3(6) . .
C8 C3 C4 Co1 124.0(11) . .
B1 Co1 C4 C5 -78(4) . .
C1 Co1 C4 C5 -38.9(7) . .
C2 Co1 C4 C5 -84.0(7) . .
C3 Co1 C4 C5 -120.9(10) . .
B2 Co1 C4 C5 177.4(6) . .
B2 Co1 C4 C5 56.5(9) 2 .
Co1 Co1 C4 C5 116.6(7) 2 .
B1 Co1 C4 C3 43(4) . .
C5 Co1 C4 C3 120.9(10) . .
C1 Co1 C4 C3 81.9(7) . .
C2 Co1 C4 C3 36.9(6) . .
B2 Co1 C4 C3 -61.7(8) . .
B2 Co1 C4 C3 177.3(5) 2 .
Co1 Co1 C4 C3 -122.5(6) 2 .
B1 Co1 C4 C9 175.8(19) . .
C5 Co1 C4 C9 -106(3) . .
C1 Co1 C4 C9 -145(3) . .
C2 Co1 C4 C9 170(3) . .
C3 Co1 C4 C9 133(3) . .
B2 Co1 C4 C9 71(3) . .
B2 Co1 C4 C9 -50(3) 2 .
Co1 Co1 C4 C9 10(3) 2 .
C3 C4 C5 C1 2.0(12) . .
C9 C4 C5 C1 -171.3(9) . .
Co1 C4 C5 C1 59.6(7) . .
C3 C4 C5 C10 179.6(11) . .
C9 C4 C5 C10 6.3(18) . .
Co1 C4 C5 C10 -122.8(13) . .
C3 C4 C5 Co1 -57.6(7) . .
C9 C4 C5 Co1 129.0(11) . .
C2 C1 C5 C4 -0.8(10) . .
C6 C1 C5 C4 172.5(11) . .
Co1 C1 C5 C4 -62.6(8) . .
C2 C1 C5 C10 -178.6(11) . .
C6 C1 C5 C10 -5.2(17) . .
Co1 C1 C5 C10 119.7(11) . .
C2 C1 C5 Co1 61.8(5) . .
C6 C1 C5 Co1 -124.9(11) . .
B1 Co1 C5 C4 162.2(9) . .
C1 Co1 C5 C4 120.2(10) . .
C2 Co1 C5 C4 79.6(9) . .
C3 Co1 C5 C4 36.5(8) . .
B2 Co1 C5 C4 -13(3) . .
B2 Co1 C5 C4 -144.2(8) 2 .
Co1 Co1 C5 C4 -84.7(8) 2 .
B1 Co1 C5 C1 42.0(9) . .
C2 Co1 C5 C1 -40.6(5) . .
C3 Co1 C5 C1 -83.7(6) . .
C4 Co1 C5 C1 -120.2(10) . .
B2 Co1 C5 C1 -133(2) . .
B2 Co1 C5 C1 95.6(6) 2 .
Co1 Co1 C5 C1 155.1(4) 2 .
B1 Co1 C5 C10 -73.5(19) . .
C1 Co1 C5 C10 -115(2) . .
C2 Co1 C5 C10 -156(2) . .
C3 Co1 C5 C10 161(2) . .
C4 Co1 C5 C10 124(2) . .
B2 Co1 C5 C10 111(3) . .
B2 Co1 C5 C10 -20(2) 2 .
Co1 Co1 C5 C10 40(2) 2 .
